data_7112870
loop_
_publ_author_name
'Tanaka, Yuya'
'Koike, Takashi'
'Akita, Munetaka'

_publ_section_title
;
 2-Dimensional molecular wiring based on toroidal delocalization of
 hexaarylbenzene.
;
_journal_issue 25
_journal_name_full 'Chemical communications (Cambridge, England)'
_journal_page_first 4529
_journal_page_last 4531
_journal_paper_doi 10.1039/c0cc00128g
_journal_volume 46
_journal_year 2010
_chemical_formula_moiety 'C103 H88 Cl6 Fe2 P4 S2 '
_chemical_formula_sum 'C103 H88 Cl6 Fe2 P4 S2'
_chemical_formula_weight 1838.26
_space_group_IT_number 2
_symmetry_cell_setting triclinic
_symmetry_Int_Tables_number 2
_symmetry_space_group_name_Hall '-P 1'
_symmetry_space_group_name_H-M 'P -1'
_cell_angle_alpha 104.363(8)
_cell_angle_beta 105.373(6)
_cell_angle_gamma 115.240(6)
_cell_formula_units_Z 2
_cell_length_a 17.548(3)
_cell_length_b 17.970(2)
_cell_length_c 18.225(3)
_cell_measurement_reflns_used 8474
_cell_measurement_temperature 213.2
_cell_measurement_theta_max 27.3
_cell_measurement_theta_min 3.0
_cell_volume 4562.6(13)
_computing_cell_refinement PROCESS-AUTO
_computing_data_collection PROCESS-AUTO
_computing_data_reduction 'teXsan Ver. 1.11'
_computing_publication_material 'teXsan Ver. 1.11'
_computing_structure_refinement SHELXL97
_computing_structure_solution SHELXS86
_diffrn_ambient_temperature 213
_diffrn_detector_area_resol_mean 10.00
_diffrn_measurement_device_type 'Rigaku RAXIS-IV Imaging Plate'
_diffrn_measurement_method \w
_diffrn_radiation_type 'Mo K\a'
_diffrn_radiation_wavelength 0.7107
_diffrn_reflns_av_R_equivalents 0.077
_diffrn_reflns_limit_h_max 21
_diffrn_reflns_limit_h_min -22
_diffrn_reflns_limit_k_max 23
_diffrn_reflns_limit_k_min -23
_diffrn_reflns_limit_l_max 23
_diffrn_reflns_limit_l_min -23
_diffrn_reflns_number 37206
_diffrn_reflns_theta_max 27.49
_exptl_absorpt_coefficient_mu 0.657
_exptl_absorpt_correction_T_max 0.936
_exptl_absorpt_correction_T_min 0.626
_exptl_absorpt_correction_type multi-scan
_exptl_absorpt_process_details '(Higashi, 1995)'
_exptl_crystal_colour unknown
_exptl_crystal_density_diffrn 1.338
_exptl_crystal_density_method 'not measured'
_exptl_crystal_description unknown
_exptl_crystal_size_max 0.100
_exptl_crystal_size_mid 0.100
_exptl_crystal_size_min 0.100
_refine_diff_density_max 1.92
_refine_diff_density_min -1.29
_refine_ls_extinction_coef 0.0000
_refine_ls_extinction_expression Fc^*^=kFc[1+0.001xFc^2^\l^3^/sin(2\q)]^-1/4^
_refine_ls_extinction_method SHELXL
_refine_ls_goodness_of_fit_ref 1.308
_refine_ls_hydrogen_treatment noref
_refine_ls_matrix_type full
_refine_ls_number_parameters 1009
_refine_ls_number_reflns 10679
_refine_ls_R_factor_gt 0.0887
_refine_ls_shift/su_max 0.0030
_refine_ls_structure_factor_coef Fsqd
_refine_ls_weighting_details 'w = 1/[\s^2^(Fo^2^) + (0.1000P)^2^+0.0000P] where P=(Fo^2^+2Fc^2^)/3'
_refine_ls_weighting_scheme calc
_refine_ls_wR_factor_ref 0.2555
_reflns_number_gt 10679
_reflns_number_total 19008
_reflns_threshold_expression >2.0sigma(I)
_cod_data_source_file c0cc00128g.txt
_cod_data_source_block compound1
_cod_original_cell_volume 4562(1)
_cod_original_sg_symbol_H-M 'P -1 '
_cod_original_formula_sum 'C103 H88 Cl6 Fe2 P4 S2 '
_cod_database_code 7112870

loop_
_symmetry_equiv_pos_as_xyz
x,y,z
-x,-y,-z

loop_
_atom_site_label
_atom_site_type_symbol
_atom_site_fract_x
_atom_site_fract_y
_atom_site_fract_z
_atom_site_U_iso_or_equiv
_atom_site_adp_type
_atom_site_occupancy
_atom_site_calc_flag
Fe(1) Fe 0.53002(5) 0.20393(5) 0.41057(5) 0.0352(2) Uani 1.00 d
Fe(2) Fe 0.83039(5) 0.64628(5) 0.24359(5) 0.0373(2) Uani 1.00 d
Cl(1) Cl 0.7743(3) 0.0903(3) 0.5680(3) 0.16168(2) Uiso 1.00 d
Cl(2) Cl 0.8042(3) 0.1661(3) 0.7402(3) 0.17716(2) Uiso 1.00 d
Cl(3) Cl 0.5042(6) 0.7919(6) 0.0650(6) 0.31816(5) Uiso 1.00 d
Cl(4) Cl 0.6973(8) 0.8983(7) 0.1978(6) 0.37584(6) Uiso 1.00 d
Cl(5) Cl 0.710(1) 0.167(1) 0.033(1) 0.5815(1) Uiso 1.00 d
Cl(6) Cl 0.626(2) -0.003(2) 0.024(1) 0.6324(1) Uiso 1.00 d
S(1) S 0.6546(1) 0.41611(9) 0.52618(9) 0.0383(3) Uani 1.00 d
S(2) S 0.8703(1) 0.6852(1) 0.43602(9) 0.0413(3) Uani 1.00 d
P(1) P 0.4661(1) 0.22478(9) 0.30490(9) 0.0362(3) Uani 1.00 d
P(2) P 0.5772(1) 0.14006(9) 0.33218(9) 0.0365(3) Uani 1.00 d
P(3) P 0.7956(1) 0.5076(1) 0.19737(9) 0.0382(3) Uani 1.00 d
P(4) P 0.6897(1) 0.5973(1) 0.16062(9) 0.0394(3) Uani 1.00 d
C(1) C 0.8116(4) 0.5913(3) 0.5957(3) 0.034(1) Uani 1.00 d
C(2) C 0.8260(4) 0.6616(4) 0.5682(3) 0.036(1) Uani 1.00 d
C(3) C 0.8748(4) 0.7520(4) 0.6272(3) 0.037(1) Uani 1.00 d
C(4) C 0.9113(4) 0.7727(4) 0.7127(3) 0.037(1) Uani 1.00 d
C(5) C 0.8964(4) 0.7028(4) 0.7394(3) 0.038(1) Uani 1.00 d
C(6) C 0.8462(4) 0.6128(4) 0.6814(3) 0.036(1) Uani 1.00 d
C(11) C 0.7587(4) 0.4962(4) 0.5332(3) 0.037(1) Uani 1.00 d
C(12) C 0.7788(4) 0.4572(4) 0.4729(3) 0.038(1) Uani 1.00 d
C(13) C 0.7119(4) 0.3636(4) 0.4249(3) 0.036(1) Uani 1.00 d
C(14) C 0.6387(4) 0.3280(4) 0.4456(3) 0.036(1) Uani 1.00 d
C(21) C 0.7934(4) 0.6400(4) 0.4771(3) 0.037(1) Uani 1.00 d
C(22) C 0.7074(4) 0.5790(4) 0.4139(3) 0.040(1) Uani 1.00 d
C(23) C 0.7064(4) 0.5710(4) 0.3345(3) 0.042(1) Uani 1.00 d
C(24) C 0.7894(4) 0.6232(4) 0.3315(3) 0.040(1) Uani 1.00 d
C(31) C 0.8838(4) 0.8245(3) 0.5980(3) 0.038(1) Uani 1.00 d
C(32) C 0.8041(4) 0.8239(4) 0.5572(4) 0.049(1) Uani 1.00 d
C(33) C 0.8115(5) 0.8939(5) 0.5324(5) 0.061(2) Uani 1.00 d
C(34) C 0.8965(6) 0.9613(5) 0.5462(5) 0.070(2) Uani 1.00 d
C(35) C 0.9754(5) 0.9620(4) 0.5853(5) 0.061(2) Uani 1.00 d
C(36) C 0.9682(4) 0.8937(4) 0.6120(4) 0.049(1) Uani 1.00 d
C(41) C 0.9710(4) 0.8694(4) 0.7729(3) 0.041(1) Uani 1.00 d
C(42) C 0.9374(5) 0.9260(4) 0.7838(4) 0.052(2) Uani 1.00 d
C(43) C 0.9981(6) 1.0188(4) 0.8325(4) 0.064(2) Uani 1.00 d
C(44) C 1.0920(6) 1.0540(5) 0.8713(5) 0.068(2) Uani 1.00 d
C(45) C 1.1264(5) 0.9973(4) 0.8643(4) 0.065(2) Uani 1.00 d
C(46) C 1.0651(4) 0.9057(4) 0.8161(4) 0.053(2) Uani 1.00 d
C(51) C 0.9337(4) 0.7260(4) 0.8314(3) 0.041(1) Uani 1.00 d
C(52) C 0.8982(5) 0.7609(4) 0.8805(4) 0.057(2) Uani 1.00 d
C(53) C 0.9294(6) 0.7802(5) 0.9643(5) 0.074(2) Uani 1.00 d
C(54) C 0.9962(7) 0.7647(5) 1.0015(4) 0.081(3) Uani 1.00 d
C(55) C 1.0323(6) 0.7309(5) 0.9556(5) 0.072(2) Uani 1.00 d
C(56) C 1.0022(5) 0.7106(4) 0.8698(4) 0.059(2) Uani 1.00 d
C(61) C 0.8306(4) 0.5379(3) 0.7099(3) 0.034(1) Uani 1.00 d
C(62) C 0.7808(4) 0.5212(4) 0.7578(4) 0.044(1) Uani 1.00 d
C(63) C 0.7640(5) 0.4491(5) 0.7805(4) 0.055(2) Uani 1.00 d
C(64) C 0.7955(5) 0.3943(4) 0.7565(4) 0.055(2) Uani 1.00 d
C(65) C 0.8454(4) 0.4101(4) 0.7086(4) 0.049(2) Uani 1.00 d
C(66) C 0.8631(4) 0.4815(4) 0.6865(4) 0.045(1) Uani 1.00 d
C(100) C 0.4137(4) 0.1515(4) 0.4376(4) 0.049(2) Uani 1.00 d
C(101) C 0.4452(5) 0.0913(4) 0.4281(4) 0.049(1) Uani 1.00 d
C(102) C 0.5373(5) 0.1373(4) 0.4899(4) 0.049(1) Uani 1.00 d
C(103) C 0.5626(5) 0.2257(4) 0.5374(4) 0.051(2) Uani 1.00 d
C(104) C 0.4858(5) 0.2357(4) 0.5054(4) 0.048(1) Uani 1.00 d
C(111) C 0.5337(4) 0.2322(4) 0.2418(4) 0.041(1) Uani 1.00 d
C(112) C 0.5590(4) 0.1603(4) 0.2355(4) 0.045(1) Uani 1.00 d
C(121) C 0.4539(4) 0.3223(4) 0.3204(4) 0.041(1) Uani 1.00 d
C(122) C 0.4834(4) 0.3815(4) 0.2834(4) 0.045(1) Uani 1.00 d
C(123) C 0.4683(4) 0.4533(4) 0.2968(4) 0.050(2) Uani 1.00 d
C(124) C 0.4244(5) 0.4645(5) 0.3476(5) 0.062(2) Uani 1.00 d
C(125) C 0.3965(6) 0.4094(6) 0.3851(5) 0.074(2) Uani 1.00 d
C(126) C 0.4115(6) 0.3388(5) 0.3732(5) 0.064(2) Uani 1.00 d
C(131) C 0.3478(4) 0.1369(4) 0.2227(4) 0.043(1) Uani 1.00 d
C(132) C 0.3045(5) 0.1558(4) 0.1613(5) 0.065(2) Uani 1.00 d
C(133) C 0.2201(6) 0.0897(5) 0.0953(5) 0.075(2) Uani 1.00 d
C(134) C 0.1782(5) 0.0023(5) 0.0884(5) 0.065(2) Uani 1.00 d
C(135) C 0.2186(5) -0.0165(5) 0.1482(5) 0.065(2) Uani 1.00 d
C(136) C 0.3033(4) 0.0500(4) 0.2155(4) 0.049(1) Uani 1.00 d
C(141) C 0.6963(4) 0.1648(4) 0.3696(4) 0.042(1) Uani 1.00 d
C(142) C 0.7597(5) 0.2210(4) 0.4513(4) 0.054(2) Uani 1.00 d
C(143) C 0.8499(5) 0.2385(5) 0.4768(5) 0.069(2) Uani 1.00 d
C(144) C 0.8772(5) 0.2008(5) 0.4212(6) 0.078(3) Uani 1.00 d
C(145) C 0.8153(5) 0.1435(5) 0.3407(5) 0.065(2) Uani 1.00 d
C(146) C 0.7260(4) 0.1258(4) 0.3145(4) 0.050(2) Uani 1.00 d
C(151) C 0.5170(4) 0.0165(4) 0.2958(4) 0.040(1) Uani 1.00 d
C(152) C 0.4358(4) -0.0432(4) 0.2226(4) 0.056(2) Uani 1.00 d
C(153) C 0.3864(5) -0.1351(5) 0.2037(5) 0.074(2) Uani 1.00 d
C(154) C 0.4174(5) -0.1691(4) 0.2567(6) 0.071(2) Uani 1.00 d
C(155) C 0.4981(5) -0.1112(5) 0.3291(5) 0.061(2) Uani 1.00 d
C(156) C 0.5463(4) -0.0196(4) 0.3477(4) 0.048(1) Uani 1.00 d
C(200) C 0.9115(5) 0.7133(5) 0.1882(4) 0.068(2) Uani 1.00 d
C(201) C 0.8805(5) 0.7673(5) 0.2271(5) 0.069(2) Uani 1.00 d
C(202) C 0.9179(5) 0.7880(4) 0.3134(4) 0.056(2) Uani 1.00 d
C(203) C 0.9699(4) 0.7472(4) 0.3265(4) 0.052(2) Uani 1.00 d
C(204) C 0.9643(4) 0.7013(5) 0.2493(5) 0.061(2) Uani 1.00 d
C(211) C 0.6688(4) 0.4314(4) 0.1557(4) 0.043(1) Uani 1.00 d
C(212) C 0.6174(4) 0.4715(4) 0.1139(4) 0.042(1) Uani 1.00 d
C(221) C 0.8435(4) 0.4647(4) 0.2663(4) 0.043(1) Uani 1.00 d
C(222) C 0.8071(5) 0.3730(4) 0.2430(5) 0.060(2) Uani 1.00 d
C(223) C 0.8495(6) 0.3417(5) 0.2917(6) 0.072(2) Uani 1.00 d
C(224) C 0.9286(6) 0.4040(6) 0.3660(5) 0.065(2) Uani 1.00 d
C(225) C 0.9631(5) 0.4919(5) 0.3894(4) 0.054(2) Uani 1.00 d
C(226) C 0.9210(4) 0.5238(4) 0.3410(4) 0.046(1) Uani 1.00 d
C(231) C 0.8224(4) 0.4654(4) 0.1103(4) 0.044(1) Uani 1.00 d
C(232) C 0.7555(5) 0.4146(4) 0.0271(4) 0.047(1) Uani 1.00 d
C(233) C 0.7806(6) 0.3870(5) -0.0351(4) 0.059(2) Uani 1.00 d
C(234) C 0.8696(6) 0.4061(5) -0.0183(4) 0.064(2) Uani 1.00 d
C(235) C 0.9356(5) 0.4557(5) 0.0633(5) 0.064(2) Uani 1.00 d
C(236) C 0.9122(5) 0.4848(4) 0.1272(4) 0.052(2) Uani 1.00 d
C(241) C 0.6173(4) 0.6321(4) 0.1982(4) 0.046(1) Uani 1.00 d
C(242) C 0.6569(5) 0.7032(4) 0.2758(4) 0.061(2) Uani 1.00 d
C(243) C 0.6014(6) 0.7233(5) 0.3080(5) 0.077(2) Uani 1.00 d
C(244) C 0.5067(5) 0.6780(5) 0.2612(5) 0.070(2) Uani 1.00 d
C(245) C 0.4671(5) 0.6102(5) 0.1822(5) 0.059(2) Uani 1.00 d
C(246) C 0.5216(4) 0.5880(4) 0.1508(4) 0.050(2) Uani 1.00 d
C(251) C 0.6788(4) 0.6229(4) 0.0679(4) 0.043(1) Uani 1.00 d
C(252) C 0.6468(5) 0.6782(5) 0.0521(4) 0.053(2) Uani 1.00 d
C(253) C 0.6498(6) 0.7013(5) -0.0147(5) 0.070(2) Uani 1.00 d
C(254) C 0.6835(6) 0.6698(5) -0.0673(5) 0.067(2) Uani 1.00 d
C(255) C 0.7154(5) 0.6156(5) -0.0515(4) 0.062(2) Uani 1.00 d
C(256) C 0.7124(5) 0.5913(4) 0.0140(4) 0.051(2) Uani 1.00 d
C(301) C 0.8203(7) 0.0920(7) 0.6703(6) 0.09995(4) Uiso 1.00 d
C(302) C 0.587(1) 0.868(1) 0.157(1) 0.17509(7) Uiso 1.00 d
C(303) C 0.713(2) 0.098(3) 0.081(2) 0.3170(2) Uiso 1.00 d
H(1) H 0.8326 0.4902 0.4634 0.0439 Uiso 1.00 calc
H(2) H 0.7176 0.3273 0.3809 0.0448 Uiso 1.00 calc
H(3) H 0.6531 0.5457 0.4230 0.0494 Uiso 1.00 calc
H(4) H 0.6495 0.5309 0.2834 0.0507 Uiso 1.00 calc
H(5) H 0.7431 0.7766 0.5454 0.0584 Uiso 1.00 calc
H(6) H 0.7556 0.8925 0.5057 0.0720 Uiso 1.00 calc
H(7) H 0.9028 1.0048 0.5243 0.0859 Uiso 1.00 calc
H(8) H 1.0362 1.0112 0.5988 0.0682 Uiso 1.00 calc
H(9) H 1.0238 0.8968 0.6416 0.0612 Uiso 1.00 calc
H(10) H 0.8708 0.9032 0.7581 0.0625 Uiso 1.00 calc
H(11) H 0.9730 1.0581 0.8371 0.0759 Uiso 1.00 calc
H(12) H 1.1327 1.1175 0.9034 0.0834 Uiso 1.00 calc
H(13) H 1.1937 1.0242 0.8906 0.0834 Uiso 1.00 calc
H(14) H 1.0882 0.8639 0.8142 0.0613 Uiso 1.00 calc
H(15) H 0.8497 0.7709 0.8541 0.0694 Uiso 1.00 calc
H(16) H 0.9046 0.8075 0.9969 0.0836 Uiso 1.00 calc
H(17) H 1.0138 0.7794 1.0596 0.0939 Uiso 1.00 calc
H(18) H 1.0812 0.7236 0.9819 0.0828 Uiso 1.00 calc
H(19) H 1.0257 0.6838 0.8376 0.0666 Uiso 1.00 calc
H(20) H 0.7575 0.5579 0.7757 0.0540 Uiso 1.00 calc
H(21) H 0.7290 0.4381 0.8138 0.0637 Uiso 1.00 calc
H(22) H 0.7817 0.3437 0.7721 0.0656 Uiso 1.00 calc
H(23) H 0.8667 0.3716 0.6905 0.0628 Uiso 1.00 calc
H(24) H 0.9024 0.4947 0.6563 0.0526 Uiso 1.00 calc
H(25) H 0.3532 0.1379 0.4030 0.0623 Uiso 1.00 calc
H(26) H 0.4111 0.0291 0.3882 0.0570 Uiso 1.00 calc
H(27) H 0.5770 0.1145 0.4990 0.0561 Uiso 1.00 calc
H(28) H 0.6226 0.2702 0.5839 0.0562 Uiso 1.00 calc
H(29) H 0.4845 0.2891 0.5278 0.0604 Uiso 1.00 calc
H(30) H 0.4965 0.2236 0.1872 0.0483 Uiso 1.00 calc
H(31) H 0.5882 0.2912 0.2675 0.0483 Uiso 1.00 calc
H(32) H 0.6142 0.1786 0.2262 0.0537 Uiso 1.00 calc
H(33) H 0.5096 0.1044 0.1879 0.0537 Uiso 1.00 calc
H(34) H 0.5164 0.3736 0.2502 0.0544 Uiso 1.00 calc
H(35) H 0.4883 0.4946 0.2704 0.0615 Uiso 1.00 calc
H(36) H 0.4116 0.5115 0.3553 0.0752 Uiso 1.00 calc
H(37) H 0.3643 0.4180 0.4188 0.0855 Uiso 1.00 calc
H(38) H 0.3942 0.3004 0.4005 0.0738 Uiso 1.00 calc
H(39) H 0.3335 0.2181 0.1647 0.0781 Uiso 1.00 calc
H(40) H 0.1904 0.1055 0.0530 0.0914 Uiso 1.00 calc
H(41) H 0.1192 -0.0449 0.0409 0.0768 Uiso 1.00 calc
H(42) H 0.1895 -0.0789 0.1436 0.0787 Uiso 1.00 calc
H(43) H 0.3315 0.0345 0.2574 0.0631 Uiso 1.00 calc
H(44) H 0.7411 0.2489 0.4893 0.0677 Uiso 1.00 calc
H(45) H 0.8952 0.2795 0.5341 0.0761 Uiso 1.00 calc
H(46) H 0.9412 0.2151 0.4421 0.0843 Uiso 1.00 calc
H(47) H 0.8333 0.1135 0.3015 0.0788 Uiso 1.00 calc
H(48) H 0.6811 0.0861 0.2584 0.0605 Uiso 1.00 calc
H(49) H 0.4136 -0.0204 0.1836 0.0684 Uiso 1.00 calc
H(50) H 0.3319 -0.1769 0.1534 0.0870 Uiso 1.00 calc
H(51) H 0.3824 -0.2332 0.2420 0.0861 Uiso 1.00 calc
H(52) H 0.5198 -0.1339 0.3698 0.0762 Uiso 1.00 calc
H(53) H 0.6039 0.0201 0.3972 0.0595 Uiso 1.00 calc
H(54) H 0.8976 0.6911 0.1293 0.0839 Uiso 1.00 calc
H(55) H 0.8429 0.7869 0.1988 0.0772 Uiso 1.00 calc
H(56) H 0.9102 0.8241 0.3548 0.0680 Uiso 1.00 calc
H(57) H 1.0049 0.7506 0.3789 0.0596 Uiso 1.00 calc
H(58) H 0.9943 0.6671 0.2415 0.0734 Uiso 1.00 calc
H(59) H 0.6501 0.3739 0.1132 0.0554 Uiso 1.00 calc
H(60) H 0.6516 0.4201 0.1981 0.0554 Uiso 1.00 calc
H(61) H 0.5610 0.4523 0.1220 0.0525 Uiso 1.00 calc
H(62) H 0.6008 0.4478 0.0556 0.0525 Uiso 1.00 calc
H(63) H 0.7510 0.3304 0.1915 0.0700 Uiso 1.00 calc
H(64) H 0.8256 0.2752 0.2705 0.0884 Uiso 1.00 calc
H(65) H 0.9593 0.3859 0.4043 0.0793 Uiso 1.00 calc
H(66) H 1.0179 0.5336 0.4413 0.0654 Uiso 1.00 calc
H(67) H 0.9457 0.5884 0.3607 0.0575 Uiso 1.00 calc
H(68) H 0.6921 0.4008 0.0137 0.0592 Uiso 1.00 calc
H(69) H 0.7350 0.3548 -0.0924 0.0728 Uiso 1.00 calc
H(70) H 0.8854 0.3834 -0.0627 0.0748 Uiso 1.00 calc
H(71) H 0.9987 0.4697 0.0764 0.0799 Uiso 1.00 calc
H(72) H 0.9587 0.5191 0.1850 0.0657 Uiso 1.00 calc
H(73) H 0.7234 0.7398 0.3046 0.0723 Uiso 1.00 calc
H(74) H 0.6301 0.7692 0.3632 0.0919 Uiso 1.00 calc
H(75) H 0.4697 0.6933 0.2833 0.0825 Uiso 1.00 calc
H(76) H 0.4013 0.5782 0.1488 0.0705 Uiso 1.00 calc
H(77) H 0.4940 0.5395 0.0960 0.0602 Uiso 1.00 calc
H(78) H 0.6192 0.6972 0.0866 0.0638 Uiso 1.00 calc
H(79) H 0.6327 0.7446 -0.0213 0.0824 Uiso 1.00 calc
H(80) H 0.6808 0.6811 -0.1154 0.0835 Uiso 1.00 calc
H(81) H 0.7434 0.5970 -0.0849 0.0768 Uiso 1.00 calc
H(82) H 0.7366 0.5542 0.0258 0.0627 Uiso 1.00 calc

loop_
_atom_site_aniso_label
_atom_site_aniso_U_11
_atom_site_aniso_U_22
_atom_site_aniso_U_33
_atom_site_aniso_U_12
_atom_site_aniso_U_13
_atom_site_aniso_U_23
Fe(1) 0.0327(4) 0.0324(4) 0.0326(4) 0.0136(4) 0.0113(3) 0.0112(3)
Fe(2) 0.0307(4) 0.0360(4) 0.0312(4) 0.0104(4) 0.0074(3) 0.0131(3)
S(1) 0.0350(7) 0.0338(7) 0.0358(7) 0.0138(6) 0.0145(6) 0.0081(6)
S(2) 0.0338(8) 0.0423(8) 0.0302(7) 0.0119(7) 0.0083(6) 0.0101(6)
P(1) 0.0327(8) 0.0344(7) 0.0352(8) 0.0162(6) 0.0102(6) 0.0126(6)
P(2) 0.0334(8) 0.0333(7) 0.0349(8) 0.0162(6) 0.0086(6) 0.0110(6)
P(3) 0.0333(8) 0.0398(8) 0.0328(8) 0.0153(7) 0.0099(6) 0.0143(6)
P(4) 0.0344(8) 0.0403(8) 0.0327(8) 0.0158(7) 0.0075(6) 0.0138(6)
C(1) 0.031(3) 0.032(3) 0.029(3) 0.012(2) 0.011(2) 0.010(2)
C(2) 0.029(3) 0.032(3) 0.030(3) 0.008(2) 0.007(2) 0.007(2)
C(3) 0.032(3) 0.033(3) 0.031(3) 0.011(2) 0.007(2) 0.007(2)
C(4) 0.035(3) 0.031(3) 0.033(3) 0.014(2) 0.009(2) 0.006(2)
C(5) 0.033(3) 0.037(3) 0.030(3) 0.014(3) 0.009(2) 0.008(2)
C(6) 0.031(3) 0.033(3) 0.038(3) 0.014(2) 0.016(2) 0.014(2)
C(11) 0.033(3) 0.035(3) 0.032(3) 0.015(3) 0.009(2) 0.009(2)
C(12) 0.032(3) 0.035(3) 0.033(3) 0.011(2) 0.011(2) 0.009(2)
C(13) 0.042(3) 0.032(3) 0.036(3) 0.019(3) 0.020(3) 0.012(2)
C(14) 0.037(3) 0.039(3) 0.033(3) 0.022(3) 0.014(2) 0.013(2)
C(21) 0.034(3) 0.035(3) 0.033(3) 0.014(3) 0.010(2) 0.012(2)
C(22) 0.031(3) 0.038(3) 0.031(3) 0.007(2) 0.009(2) 0.011(2)
C(23) 0.036(3) 0.042(3) 0.029(3) 0.013(3) 0.006(2) 0.010(2)
C(24) 0.032(3) 0.038(3) 0.035(3) 0.013(3) 0.007(2) 0.010(2)
C(31) 0.042(3) 0.028(3) 0.034(3) 0.013(3) 0.018(3) 0.007(2)
C(32) 0.049(4) 0.043(3) 0.049(4) 0.022(3) 0.018(3) 0.018(3)
C(33) 0.065(5) 0.055(4) 0.066(5) 0.032(4) 0.024(4) 0.033(4)
C(34) 0.090(6) 0.045(4) 0.072(5) 0.029(4) 0.030(5) 0.036(4)
C(35) 0.062(5) 0.043(4) 0.072(5) 0.018(4) 0.036(4) 0.024(3)
C(36) 0.046(4) 0.040(3) 0.045(4) 0.014(3) 0.019(3) 0.014(3)
C(41) 0.038(3) 0.033(3) 0.034(3) 0.010(3) 0.010(3) 0.007(2)
C(42) 0.053(4) 0.039(3) 0.042(3) 0.017(3) 0.014(3) 0.005(3)
C(43) 0.076(5) 0.040(3) 0.053(4) 0.023(4) 0.022(4) 0.004(3)
C(44) 0.076(5) 0.043(4) 0.053(4) 0.013(4) 0.024(4) 0.008(3)
C(45) 0.056(4) 0.039(3) 0.058(4) 0.005(3) 0.016(4) 0.003(3)
C(46) 0.045(4) 0.044(3) 0.041(3) 0.012(3) 0.013(3) 0.005(3)
C(51) 0.041(3) 0.033(3) 0.033(3) 0.011(3) 0.012(3) 0.010(2)
C(52) 0.060(4) 0.055(4) 0.034(3) 0.021(4) 0.020(3) 0.004(3)
C(53) 0.071(5) 0.066(5) 0.037(4) 0.009(4) 0.024(4) 0.002(3)
C(54) 0.091(7) 0.059(5) 0.030(4) 0.001(5) 0.012(4) 0.009(3)
C(55) 0.073(5) 0.053(4) 0.046(4) 0.020(4) -0.008(4) 0.018(3)
C(56) 0.067(5) 0.049(4) 0.036(3) 0.028(4) 0.006(3) 0.005(3)
C(61) 0.029(3) 0.032(3) 0.026(3) 0.010(2) 0.007(2) 0.007(2)
C(62) 0.043(3) 0.044(3) 0.039(3) 0.020(3) 0.015(3) 0.014(3)
C(63) 0.053(4) 0.062(4) 0.048(4) 0.023(4) 0.025(3) 0.029(3)
C(64) 0.053(4) 0.051(4) 0.054(4) 0.023(3) 0.016(3) 0.028(3)
C(65) 0.043(4) 0.051(4) 0.048(4) 0.027(3) 0.010(3) 0.019(3)
C(66) 0.031(3) 0.045(3) 0.048(4) 0.016(3) 0.009(3) 0.017(3)
C(100) 0.037(3) 0.054(4) 0.055(4) 0.014(3) 0.029(3) 0.029(3)
C(101) 0.054(4) 0.037(3) 0.051(4) 0.019(3) 0.025(3) 0.019(3)
C(102) 0.056(4) 0.050(3) 0.043(3) 0.029(3) 0.020(3) 0.023(3)
C(103) 0.059(4) 0.045(3) 0.032(3) 0.016(3) 0.016(3) 0.015(3)
C(104) 0.056(4) 0.044(3) 0.042(3) 0.020(3) 0.031(3) 0.016(3)
C(111) 0.040(3) 0.036(3) 0.040(3) 0.019(3) 0.009(3) 0.014(2)
C(112) 0.050(4) 0.043(3) 0.042(3) 0.025(3) 0.019(3) 0.017(3)
C(121) 0.032(3) 0.046(3) 0.039(3) 0.018(3) 0.012(3) 0.015(3)
C(122) 0.043(3) 0.042(3) 0.055(4) 0.026(3) 0.021(3) 0.022(3)
C(123) 0.045(4) 0.041(3) 0.059(4) 0.022(3) 0.016(3) 0.020(3)
C(124) 0.069(5) 0.069(5) 0.064(5) 0.050(4) 0.026(4) 0.027(4)
C(125) 0.104(7) 0.084(5) 0.083(6) 0.073(6) 0.058(5) 0.045(5)
C(126) 0.088(6) 0.073(5) 0.078(5) 0.058(5) 0.057(5) 0.048(4)
C(131) 0.039(3) 0.041(3) 0.040(3) 0.018(3) 0.012(3) 0.015(3)
C(132) 0.054(4) 0.042(3) 0.058(4) 0.013(3) -0.004(3) 0.014(3)
C(133) 0.064(5) 0.062(5) 0.054(4) 0.026(4) -0.010(4) 0.009(4)
C(134) 0.041(4) 0.059(4) 0.053(4) 0.016(4) -0.003(3) 0.007(3)
C(135) 0.042(4) 0.046(4) 0.071(5) 0.009(3) 0.006(4) 0.015(4)
C(136) 0.042(4) 0.037(3) 0.050(4) 0.016(3) 0.009(3) 0.014(3)
C(141) 0.038(3) 0.034(3) 0.047(3) 0.018(3) 0.012(3) 0.017(3)
C(142) 0.045(4) 0.043(3) 0.062(4) 0.022(3) 0.012(3) 0.021(3)
C(143) 0.045(4) 0.054(4) 0.070(5) 0.021(4) -0.005(4) 0.011(4)
C(144) 0.043(4) 0.064(5) 0.103(6) 0.033(4) 0.011(4) 0.013(5)
C(145) 0.042(4) 0.065(4) 0.080(5) 0.026(4) 0.023(4) 0.028(4)
C(146) 0.042(4) 0.054(4) 0.049(4) 0.026(3) 0.015(3) 0.015(3)
C(151) 0.038(3) 0.041(3) 0.038(3) 0.020(3) 0.012(3) 0.014(3)
C(152) 0.039(4) 0.040(3) 0.060(4) 0.015(3) 0.007(3) 0.006(3)
C(153) 0.053(4) 0.041(4) 0.074(5) 0.009(3) 0.003(4) 0.001(4)
C(154) 0.052(4) 0.035(3) 0.101(6) 0.012(3) 0.026(4) 0.018(4)
C(155) 0.068(5) 0.050(4) 0.073(5) 0.030(4) 0.033(4) 0.033(4)
C(156) 0.048(4) 0.035(3) 0.048(4) 0.019(3) 0.013(3) 0.011(3)
C(200) 0.052(4) 0.064(4) 0.043(4) -0.003(4) 0.017(3) 0.023(3)
C(201) 0.046(4) 0.047(4) 0.085(6) 0.006(3) 0.008(4) 0.043(4)
C(202) 0.044(4) 0.027(3) 0.058(4) 0.002(3) 0.010(3) 0.006(3)
C(203) 0.040(4) 0.048(4) 0.041(3) 0.008(3) 0.005(3) 0.018(3)
C(204) 0.034(3) 0.059(4) 0.067(5) 0.010(3) 0.019(3) 0.023(4)
C(211) 0.036(3) 0.042(3) 0.042(3) 0.018(3) 0.010(3) 0.014(3)
C(212) 0.032(3) 0.043(3) 0.040(3) 0.016(3) 0.009(3) 0.014(3)
C(221) 0.041(3) 0.048(3) 0.039(3) 0.021(3) 0.018(3) 0.021(3)
C(222) 0.053(4) 0.045(4) 0.069(5) 0.019(3) 0.014(4) 0.029(3)
C(223) 0.072(5) 0.068(5) 0.092(6) 0.039(4) 0.035(5) 0.054(5)
C(224) 0.066(5) 0.107(6) 0.059(4) 0.058(5) 0.035(4) 0.056(5)
C(225) 0.056(4) 0.072(5) 0.044(4) 0.040(4) 0.019(3) 0.030(3)
C(226) 0.053(4) 0.061(4) 0.036(3) 0.038(3) 0.020(3) 0.018(3)
C(231) 0.042(3) 0.042(3) 0.039(3) 0.018(3) 0.014(3) 0.016(3)
C(232) 0.057(4) 0.044(3) 0.036(3) 0.027(3) 0.016(3) 0.015(3)
C(233) 0.081(5) 0.054(4) 0.039(4) 0.036(4) 0.024(4) 0.016(3)
C(234) 0.087(6) 0.066(4) 0.044(4) 0.043(5) 0.034(4) 0.019(3)
C(235) 0.057(4) 0.075(5) 0.070(5) 0.034(4) 0.040(4) 0.033(4)
C(236) 0.046(4) 0.048(4) 0.051(4) 0.019(3) 0.021(3) 0.016(3)
C(241) 0.050(4) 0.048(3) 0.038(3) 0.028(3) 0.013(3) 0.017(3)
C(242) 0.055(4) 0.046(4) 0.055(4) 0.028(3) 0.004(3) 0.000(3)
C(243) 0.080(6) 0.073(5) 0.065(5) 0.052(5) 0.017(4) 0.003(4)
C(244) 0.060(5) 0.068(5) 0.073(5) 0.040(4) 0.022(4) 0.014(4)
C(245) 0.045(4) 0.054(4) 0.072(5) 0.026(3) 0.021(4) 0.021(4)
C(246) 0.038(3) 0.056(4) 0.045(3) 0.023(3) 0.011(3) 0.017(3)
C(251) 0.034(3) 0.039(3) 0.039(3) 0.012(3) 0.005(3) 0.016(3)
C(252) 0.055(4) 0.058(4) 0.050(4) 0.034(4) 0.015(3) 0.028(3)
C(253) 0.068(5) 0.074(5) 0.074(5) 0.039(4) 0.020(4) 0.049(4)
C(254) 0.066(5) 0.072(5) 0.050(4) 0.024(4) 0.016(4) 0.038(4)
C(255) 0.067(5) 0.056(4) 0.046(4) 0.022(4) 0.019(4) 0.021(3)
C(256) 0.064(4) 0.049(3) 0.039(3) 0.027(3) 0.021(3) 0.024(3)

loop_
_atom_type_symbol
_atom_type_description
_atom_type_scat_dispersion_real
_atom_type_scat_dispersion_imag
_atom_type_scat_source
C C 0.003 0.002
;International Tables for Crystallography
(1992, Vol. C, Tables 4.2.6.8 and 6.1.1.4)
;
H H 0.000 0.000
;International Tables for Crystallography
(1992, Vol. C, Table 6.1.1.4)
;
P P 0.102 0.094
;International Tables for Crystallography
(1992, Vol. C, Tables 4.2.6.8 and 6.1.1.4)
;
S S 0.125 0.123
;International Tables for Crystallography
(1992, Vol. C, Tables 4.2.6.8 and 6.1.1.4)
;
Cl Cl 0.148 0.159
;International Tables for Crystallography
(1992, Vol. C, Tables 4.2.6.8 and 6.1.1.4)
;
Fe Fe 0.346 0.844
;International Tables for Crystallography
(1992, Vol. C, Tables 4.2.6.8 and 6.1.1.4)
;

loop_
_geom_angle_atom_site_label_1
_geom_angle_atom_site_label_2
_geom_angle_atom_site_label_3
_geom_angle
_geom_angle_publ_flag
P(1) Fe(1) P(2) 86.41(8) yes
P(1) Fe(1) C(14) 84.8(2) yes
P(1) Fe(1) C(100) 96.7(2) yes
P(1) Fe(1) C(101) 117.4(2) yes
P(1) Fe(1) C(102) 156.7(2) yes
P(1) Fe(1) C(103) 148.4(3) yes
P(1) Fe(1) C(104) 110.6(2) yes
P(2) Fe(1) C(14) 92.5(2) yes
P(2) Fe(1) C(100) 132.3(2) yes
P(2) Fe(1) C(101) 98.1(2) yes
P(2) Fe(1) C(102) 94.8(2) yes
P(2) Fe(1) C(103) 125.1(3) yes
P(2) Fe(1) C(104) 160.5(2) yes
C(14) Fe(1) C(100) 135.2(3) yes
C(14) Fe(1) C(101) 155.8(2) yes
C(14) Fe(1) C(102) 118.4(2) yes
C(14) Fe(1) C(103) 90.4(2) yes
C(14) Fe(1) C(104) 98.3(2) yes
C(100) Fe(1) C(101) 39.0(3) yes
C(100) Fe(1) C(102) 65.5(3) yes
C(100) Fe(1) C(103) 65.5(3) yes
C(100) Fe(1) C(104) 39.4(2) yes
C(101) Fe(1) C(102) 39.3(2) yes
C(101) Fe(1) C(103) 65.7(2) yes
C(101) Fe(1) C(104) 66.0(3) yes
C(102) Fe(1) C(103) 39.0(3) yes
C(102) Fe(1) C(104) 65.8(3) yes
C(103) Fe(1) C(104) 39.2(3) yes
P(3) Fe(2) P(4) 87.47(7) yes
P(3) Fe(2) C(24) 86.6(2) yes
P(3) Fe(2) C(200) 108.1(3) yes
P(3) Fe(2) C(201) 146.2(3) yes
P(3) Fe(2) C(202) 156.2(2) yes
P(3) Fe(2) C(203) 117.5(3) yes
P(3) Fe(2) C(204) 95.3(2) yes
P(4) Fe(2) C(24) 90.4(2) yes
P(4) Fe(2) C(200) 104.1(2) yes
P(4) Fe(2) C(201) 91.3(2) yes
P(4) Fe(2) C(202) 116.2(2) yes
P(4) Fe(2) C(203) 154.5(3) yes
P(4) Fe(2) C(204) 141.1(2) yes
C(24) Fe(2) C(200) 159.5(2) yes
C(24) Fe(2) C(201) 127.1(3) yes
C(24) Fe(2) C(202) 94.9(3) yes
C(24) Fe(2) C(203) 95.8(2) yes
C(24) Fe(2) C(204) 128.5(3) yes
C(200) Fe(2) C(201) 39.8(4) yes
C(200) Fe(2) C(202) 65.8(3) yes
C(200) Fe(2) C(203) 65.0(3) yes
C(200) Fe(2) C(204) 38.4(4) yes
C(201) Fe(2) C(202) 39.1(3) yes
C(201) Fe(2) C(203) 65.3(3) yes
C(201) Fe(2) C(204) 65.5(4) yes
C(202) Fe(2) C(203) 38.7(3) yes
C(202) Fe(2) C(204) 65.3(3) yes
C(203) Fe(2) C(204) 38.9(3) yes
C(11) S(1) C(14) 95.4(3) yes
C(21) S(2) C(24) 96.0(3) yes
Fe(1) P(1) C(111) 108.1(2) yes
Fe(1) P(1) C(121) 120.8(2) yes
Fe(1) P(1) C(131) 121.2(2) yes
C(111) P(1) C(121) 105.2(3) yes
C(111) P(1) C(131) 100.1(3) yes
C(121) P(1) C(131) 98.7(3) yes
Fe(1) P(2) C(112) 111.0(3) yes
Fe(1) P(2) C(141) 122.3(2) yes
Fe(1) P(2) C(151) 114.6(3) yes
C(112) P(2) C(141) 103.7(3) yes
C(112) P(2) C(151) 105.3(3) yes
C(141) P(2) C(151) 97.9(3) yes
Fe(2) P(3) C(211) 109.2(3) yes
Fe(2) P(3) C(221) 121.2(2) yes
Fe(2) P(3) C(231) 119.2(2) yes
C(211) P(3) C(221) 104.0(3) yes
C(211) P(3) C(231) 103.1(3) yes
C(221) P(3) C(231) 97.7(4) yes
Fe(2) P(4) C(212) 111.1(2) yes
Fe(2) P(4) C(241) 121.0(2) yes
Fe(2) P(4) C(251) 114.6(2) yes
C(212) P(4) C(241) 103.7(3) yes
C(212) P(4) C(251) 102.7(3) yes
C(241) P(4) C(251) 101.5(4) yes
C(2) C(1) C(6) 119.3(5) yes
C(2) C(1) C(11) 119.5(5) yes
C(6) C(1) C(11) 121.1(6) yes
C(1) C(2) C(3) 119.9(5) yes
C(1) C(2) C(21) 119.8(4) yes
C(3) C(2) C(21) 120.2(6) yes
C(2) C(3) C(4) 120.0(6) yes
C(2) C(3) C(31) 119.6(5) yes
C(4) C(3) C(31) 120.3(5) yes
C(3) C(4) C(5) 119.7(5) yes
C(3) C(4) C(41) 118.6(6) yes
C(5) C(4) C(41) 121.6(5) yes
C(4) C(5) C(6) 120.7(5) yes
C(4) C(5) C(51) 119.0(5) yes
C(6) C(5) C(51) 120.3(6) yes
C(1) C(6) C(5) 120.3(6) yes
C(1) C(6) C(61) 118.9(4) yes
C(5) C(6) C(61) 120.8(5) yes
S(1) C(11) C(1) 122.1(5) yes
S(1) C(11) C(12) 108.8(3) yes
C(1) C(11) C(12) 129.1(5) yes
C(11) C(12) C(13) 113.1(6) yes
C(12) C(13) C(14) 115.9(6) yes
Fe(1) C(14) S(1) 117.3(4) yes
Fe(1) C(14) C(13) 135.8(5) yes
S(1) C(14) C(13) 106.7(4) yes
S(2) C(21) C(2) 121.1(4) yes
S(2) C(21) C(22) 109.2(5) yes
C(2) C(21) C(22) 129.3(6) yes
C(21) C(22) C(23) 112.4(6) yes
C(22) C(23) C(24) 117.7(4) yes
Fe(2) C(24) S(2) 118.9(3) yes
Fe(2) C(24) C(23) 136.4(4) yes
S(2) C(24) C(23) 104.6(5) yes
C(3) C(31) C(32) 119.2(5) yes
C(3) C(31) C(36) 122.3(6) yes
C(32) C(31) C(36) 118.5(7) yes
C(31) C(32) C(33) 120.0(6) yes
C(32) C(33) C(34) 120.1(9) yes
C(33) C(34) C(35) 120.4(9) yes
C(34) C(35) C(36) 119.4(7) yes
C(31) C(36) C(35) 121.5(7) yes
C(4) C(41) C(42) 122.6(5) yes
C(4) C(41) C(46) 118.9(7) yes
C(42) C(41) C(46) 118.3(5) yes
C(41) C(42) C(43) 120.6(7) yes
C(42) C(43) C(44) 120.0(9) yes
C(43) C(44) C(45) 120.1(6) yes
C(44) C(45) C(46) 119.0(7) yes
C(41) C(46) C(45) 121.9(8) yes
C(5) C(51) C(52) 120.6(7) yes
C(5) C(51) C(56) 121.5(7) yes
C(52) C(51) C(56) 117.9(6) yes
C(51) C(52) C(53) 121.5(9) yes
C(52) C(53) C(54) 120.3(10) yes
C(53) C(54) C(55) 119.7(8) yes
C(54) C(55) C(56) 121.5(9) yes
C(51) C(56) C(55) 119.0(9) yes
C(6) C(61) C(62) 120.9(7) yes
C(6) C(61) C(66) 120.7(6) yes
C(62) C(61) C(66) 118.3(7) yes
C(61) C(62) C(63) 119.9(8) yes
C(62) C(63) C(64) 121.1(8) yes
C(63) C(64) C(65) 119.7(8) yes
C(64) C(65) C(66) 119.7(8) yes
C(61) C(66) C(65) 121.3(7) yes
Fe(1) C(100) C(101) 70.5(4) yes
Fe(1) C(100) C(104) 71.2(4) yes
C(101) C(100) C(104) 109.0(6) yes
Fe(1) C(101) C(100) 70.5(4) yes
Fe(1) C(101) C(102) 70.5(4) yes
C(100) C(101) C(102) 107.7(5) yes
Fe(1) C(102) C(101) 70.3(4) yes
Fe(1) C(102) C(103) 71.0(5) yes
C(101) C(102) C(103) 108.4(8) yes
Fe(1) C(103) C(102) 70.0(4) yes
Fe(1) C(103) C(104) 70.6(4) yes
C(102) C(103) C(104) 108.3(5) yes
Fe(1) C(104) C(100) 69.5(4) yes
Fe(1) C(104) C(103) 70.1(5) yes
C(100) C(104) C(103) 106.6(7) yes
P(1) C(111) C(112) 109.1(5) yes
P(2) C(112) C(111) 110.9(5) yes
P(1) C(121) C(122) 124.1(6) yes
P(1) C(121) C(126) 118.1(6) yes
C(122) C(121) C(126) 117.8(8) yes
C(121) C(122) C(123) 120.2(7) yes
C(122) C(123) C(124) 119.1(8) yes
C(123) C(124) C(125) 122.0(10) yes
C(124) C(125) C(126) 119(1) yes
C(121) C(126) C(125) 121.2(9) yes
P(1) C(131) C(132) 119.9(5) yes
P(1) C(131) C(136) 122.6(5) yes
C(132) C(131) C(136) 117.3(5) yes
C(131) C(132) C(133) 121.2(7) yes
C(132) C(133) C(134) 120.2(9) yes
C(133) C(134) C(135) 119.0(6) yes
C(134) C(135) C(136) 121.1(7) yes
C(131) C(136) C(135) 121.1(7) yes
P(2) C(141) C(142) 121.6(6) yes
P(2) C(141) C(146) 120.4(4) yes
C(142) C(141) C(146) 118.0(7) yes
C(141) C(142) C(143) 119.6(8) yes
C(142) C(143) C(144) 121.0(6) yes
C(143) C(144) C(145) 120.4(8) yes
C(144) C(145) C(146) 119.2(9) yes
C(141) C(146) C(145) 121.7(6) yes
P(2) C(151) C(152) 123.2(6) yes
P(2) C(151) C(156) 119.1(3) yes
C(152) C(151) C(156) 117.2(6) yes
C(151) C(152) C(153) 120.8(8) yes
C(152) C(153) C(154) 120.6(6) yes
C(153) C(154) C(155) 119.5(7) yes
C(154) C(155) C(156) 119.4(8) yes
C(151) C(156) C(155) 122.5(5) yes
Fe(2) C(200) C(201) 70.3(5) yes
Fe(2) C(200) C(204) 70.3(5) yes
C(201) C(200) C(204) 107.7(7) yes
Fe(2) C(201) C(200) 69.9(5) yes
Fe(2) C(201) C(202) 70.9(5) yes
C(200) C(201) C(202) 107.1(8) yes
Fe(2) C(202) C(201) 69.9(4) yes
Fe(2) C(202) C(203) 70.4(3) yes
C(201) C(202) C(203) 107.7(7) yes
Fe(2) C(203) C(202) 70.9(3) yes
Fe(2) C(203) C(204) 69.6(3) yes
C(202) C(203) C(204) 108.1(7) yes
Fe(2) C(204) C(200) 71.3(5) yes
Fe(2) C(204) C(203) 71.5(4) yes
C(200) C(204) C(203) 109.3(8) yes
P(3) C(211) C(212) 110.7(4) yes
P(4) C(212) C(211) 111.5(3) yes
P(3) C(221) C(222) 121.5(4) yes
P(3) C(221) C(226) 120.3(6) yes
C(222) C(221) C(226) 118.1(7) yes
C(221) C(222) C(223) 120.9(5) yes
C(222) C(223) C(224) 118.9(8) yes
C(223) C(224) C(225) 120.5(10) yes
C(224) C(225) C(226) 120.8(6) yes
C(221) C(226) C(225) 120.6(7) yes
P(3) C(231) C(232) 122.6(6) yes
P(3) C(231) C(236) 119.2(4) yes
C(232) C(231) C(236) 118.2(7) yes
C(231) C(232) C(233) 119.7(7) yes
C(232) C(233) C(234) 122.1(6) yes
C(233) C(234) C(235) 118.5(9) yes
C(234) C(235) C(236) 120.6(8) yes
C(231) C(236) C(235) 120.9(6) yes
P(4) C(241) C(242) 120.6(5) yes
P(4) C(241) C(246) 121.5(5) yes
C(242) C(241) C(246) 117.9(8) yes
C(241) C(242) C(243) 120.6(6) yes
C(242) C(243) C(244) 120.7(7) yes
C(243) C(244) C(245) 119.1(9) yes
C(244) C(245) C(246) 120.4(6) yes
C(241) C(246) C(245) 121.0(6) yes
P(4) C(251) C(252) 124.0(6) yes
P(4) C(251) C(256) 118.2(6) yes
C(252) C(251) C(256) 117.6(7) yes
C(251) C(252) C(253) 120.1(9) yes
C(252) C(253) C(254) 121(1) yes
C(253) C(254) C(255) 118.3(9) yes
C(254) C(255) C(256) 121.0(9) yes
C(251) C(256) C(255) 121.3(9) yes
Cl(1) C(301) Cl(2) 107.6(8) yes
Cl(3) C(302) Cl(4) 128(1) yes
Cl(5) C(303) Cl(6) 109(2) yes

loop_
_geom_bond_atom_site_label_1
_geom_bond_atom_site_label_2
_geom_bond_distance
_geom_bond_publ_flag
Fe(1) P(1) 2.163(2) yes
Fe(1) P(2) 2.161(2) yes
Fe(1) C(14) 2.009(5) yes
Fe(1) C(100) 2.102(8) yes
Fe(1) C(101) 2.102(7) yes
Fe(1) C(102) 2.104(8) yes
Fe(1) C(103) 2.118(7) yes
Fe(1) C(104) 2.124(8) yes
Fe(2) P(3) 2.163(2) yes
Fe(2) P(4) 2.160(2) yes
Fe(2) C(24) 1.985(7) yes
Fe(2) C(200) 2.098(9) yes
Fe(2) C(201) 2.103(9) yes
Fe(2) C(202) 2.117(5) yes
Fe(2) C(203) 2.111(5) yes
Fe(2) C(204) 2.086(8) yes
Cl(1) C(301) 1.81(1) yes
Cl(2) C(301) 1.77(1) yes
Cl(3) C(302) 1.64(2) yes
Cl(4) C(302) 1.66(3) yes
Cl(5) C(303) 1.68(5) yes
Cl(6) C(303) 1.61(3) yes
S(1) C(11) 1.722(6) yes
S(1) C(14) 1.730(6) yes
S(2) C(21) 1.715(7) yes
S(2) C(24) 1.747(5) yes
P(1) C(111) 1.847(8) yes
P(1) C(121) 1.817(8) yes
P(1) C(131) 1.852(5) yes
P(2) C(112) 1.860(7) yes
P(2) C(141) 1.825(7) yes
P(2) C(151) 1.840(6) yes
P(3) C(211) 1.843(6) yes
P(3) C(221) 1.831(8) yes
P(3) C(231) 1.849(8) yes
P(4) C(212) 1.863(6) yes
P(4) C(241) 1.844(9) yes
P(4) C(251) 1.842(7) yes
C(1) C(2) 1.422(9) yes
C(1) C(6) 1.398(8) yes
C(1) C(11) 1.483(7) yes
C(2) C(3) 1.408(7) yes
C(2) C(21) 1.491(8) yes
C(3) C(4) 1.399(8) yes
C(3) C(31) 1.490(10) yes
C(4) C(5) 1.405(10) yes
C(4) C(41) 1.488(7) yes
C(5) C(6) 1.396(7) yes
C(5) C(51) 1.500(8) yes
C(6) C(61) 1.505(9) yes
C(11) C(12) 1.363(10) yes
C(12) C(13) 1.419(6) yes
C(13) C(14) 1.371(10) yes
C(21) C(22) 1.359(6) yes
C(22) C(23) 1.413(9) yes
C(23) C(24) 1.380(9) yes
C(31) C(32) 1.39(1) yes
C(31) C(36) 1.369(8) yes
C(32) C(33) 1.41(1) yes
C(33) C(34) 1.37(1) yes
C(34) C(35) 1.37(1) yes
C(35) C(36) 1.40(1) yes
C(41) C(42) 1.37(1) yes
C(41) C(46) 1.383(9) yes
C(42) C(43) 1.398(8) yes
C(43) C(44) 1.37(1) yes
C(44) C(45) 1.39(1) yes
C(45) C(46) 1.383(8) yes
C(51) C(52) 1.39(1) yes
C(51) C(56) 1.39(1) yes
C(52) C(53) 1.37(1) yes
C(53) C(54) 1.36(2) yes
C(54) C(55) 1.35(2) yes
C(55) C(56) 1.40(1) yes
C(61) C(62) 1.39(1) yes
C(61) C(66) 1.39(1) yes
C(62) C(63) 1.39(1) yes
C(63) C(64) 1.36(1) yes
C(64) C(65) 1.39(1) yes
C(65) C(66) 1.37(1) yes
C(100) C(101) 1.40(1) yes
C(100) C(104) 1.424(7) yes
C(101) C(102) 1.414(9) yes
C(102) C(103) 1.408(10) yes
C(103) C(104) 1.42(1) yes
C(111) C(112) 1.52(1) yes
C(121) C(122) 1.39(1) yes
C(121) C(126) 1.41(1) yes
C(122) C(123) 1.40(1) yes
C(123) C(124) 1.38(1) yes
C(124) C(125) 1.34(1) yes
C(125) C(126) 1.38(2) yes
C(131) C(132) 1.38(1) yes
C(131) C(136) 1.367(9) yes
C(132) C(133) 1.378(8) yes
C(133) C(134) 1.38(1) yes
C(134) C(135) 1.33(1) yes
C(135) C(136) 1.390(7) yes
C(141) C(142) 1.375(8) yes
C(141) C(146) 1.42(1) yes
C(142) C(143) 1.39(1) yes
C(143) C(144) 1.38(1) yes
C(144) C(145) 1.359(10) yes
C(145) C(146) 1.37(1) yes
C(151) C(152) 1.392(7) yes
C(151) C(156) 1.38(1) yes
C(152) C(153) 1.391(10) yes
C(153) C(154) 1.38(1) yes
C(154) C(155) 1.379(9) yes
C(155) C(156) 1.386(10) yes
C(200) C(201) 1.43(1) yes
C(200) C(204) 1.38(1) yes
C(201) C(202) 1.41(1) yes
C(202) C(203) 1.40(1) yes
C(203) C(204) 1.40(1) yes
C(211) C(212) 1.54(1) yes
C(221) C(222) 1.38(1) yes
C(221) C(226) 1.379(7) yes
C(222) C(223) 1.38(1) yes
C(223) C(224) 1.393(9) yes
C(224) C(225) 1.33(1) yes
C(225) C(226) 1.39(1) yes
C(231) C(232) 1.403(7) yes
C(231) C(236) 1.38(1) yes
C(232) C(233) 1.38(1) yes
C(233) C(234) 1.37(1) yes
C(234) C(235) 1.377(9) yes
C(235) C(236) 1.39(1) yes
C(241) C(242) 1.392(9) yes
C(241) C(246) 1.397(9) yes
C(242) C(243) 1.39(2) yes
C(243) C(244) 1.38(1) yes
C(244) C(245) 1.39(1) yes
C(245) C(246) 1.38(1) yes
C(251) C(252) 1.39(1) yes
C(251) C(256) 1.40(1) yes
C(252) C(253) 1.39(1) yes
C(253) C(254) 1.38(2) yes
C(254) C(255) 1.36(2) yes
C(255) C(256) 1.38(1) yes

loop_
_geom_contact_atom_site_label_1
_geom_contact_atom_site_label_2
_geom_contact_distance
_geom_contact_site_symmetry_2
Cl(4) C(45) 3.51(2) 2_776
C(53) C(255) 3.53(1) 1_556
C(55) C(235) 3.58(1) 2_766
C(66) C(225) 3.57(1) 2_766
C(203) C(301) 3.56(1) 2_766
C(204) C(301) 3.55(1) 2_766
C(245) C(255) 3.533(8) 2_665

loop_
_geom_torsion_atom_site_label_1
_geom_torsion_atom_site_label_2
_geom_torsion_atom_site_label_3
_geom_torsion_atom_site_label_4
_geom_torsion
_geom_torsion_publ_flag
Fe(1) P(1) C(111) C(112) 42.1(3) yes
Fe(1) P(1) C(121) C(122) 128.0(4) yes
Fe(1) P(1) C(121) C(126) -52.1(5) yes
Fe(1) P(1) C(131) C(132) 172.5(6) yes
Fe(1) P(1) C(131) C(136) -13.3(8) yes
Fe(1) P(2) C(112) C(111) 11.5(4) yes
Fe(1) P(2) C(141) C(142) 4.3(8) yes
Fe(1) P(2) C(141) C(146) -175.9(5) yes
Fe(1) P(2) C(151) C(152) 88.7(7) yes
Fe(1) P(2) C(151) C(156) -83.3(7) yes
Fe(1) C(14) S(1) C(11) 174.3(4) yes
Fe(1) C(14) C(13) C(12) -174.1(6) yes
Fe(1) C(100) C(101) C(102) 61.0(5) yes
Fe(1) C(100) C(104) C(103) -60.6(5) yes
Fe(1) C(101) C(100) C(104) -61.0(5) yes
Fe(1) C(101) C(102) C(103) 61.1(6) yes
Fe(1) C(102) C(101) C(100) -61.0(6) yes
Fe(1) C(102) C(103) C(104) 60.5(5) yes
Fe(1) C(103) C(102) C(101) -60.6(6) yes
Fe(1) C(103) C(104) C(100) 60.2(5) yes
Fe(1) C(104) C(100) C(101) 60.6(6) yes
Fe(1) C(104) C(103) C(102) -60.1(5) yes
Fe(2) P(3) C(211) C(212) 35.2(5) yes
Fe(2) P(3) C(221) C(222) 165.9(6) yes
Fe(2) P(3) C(221) C(226) -18.3(8) yes
Fe(2) P(3) C(231) C(232) -99.0(6) yes
Fe(2) P(3) C(231) C(236) 80.6(7) yes
Fe(2) P(4) C(212) C(211) 9.6(6) yes
Fe(2) P(4) C(241) C(242) 12.2(8) yes
Fe(2) P(4) C(241) C(246) -167.2(5) yes
Fe(2) P(4) C(251) C(252) -115.9(4) yes
Fe(2) P(4) C(251) C(256) 58.2(4) yes
Fe(2) C(24) S(2) C(21) 176.9(4) yes
Fe(2) C(24) C(23) C(22) -176.1(6) yes
Fe(2) C(200) C(201) C(202) 61.6(5) yes
Fe(2) C(200) C(204) C(203) -61.8(5) yes
Fe(2) C(201) C(200) C(204) -60.6(5) yes
Fe(2) C(201) C(202) C(203) 60.5(5) yes
Fe(2) C(202) C(201) C(200) -60.9(5) yes
Fe(2) C(202) C(203) C(204) 59.9(4) yes
Fe(2) C(203) C(202) C(201) -60.2(4) yes
Fe(2) C(203) C(204) C(200) 61.6(5) yes
Fe(2) C(204) C(200) C(201) 60.6(5) yes
Fe(2) C(204) C(203) C(202) -60.7(5) yes
S(1) C(11) C(1) C(2) -116.7(7) yes
S(1) C(11) C(1) C(6) 62.1(9) yes
S(1) C(11) C(12) C(13) -2.0(8) yes
S(1) C(14) Fe(1) P(1) 103.9(4) yes
S(1) C(14) Fe(1) P(2) -170.0(4) yes
S(1) C(14) Fe(1) C(100) 9.7(6) yes
S(1) C(14) Fe(1) C(101) -53.6(10) yes
S(1) C(14) Fe(1) C(102) -73.1(5) yes
S(1) C(14) Fe(1) C(103) -44.8(4) yes
S(1) C(14) Fe(1) C(104) -6.2(5) yes
S(1) C(14) C(13) C(12) 1.2(8) yes
S(2) C(21) C(2) C(1) -118.6(6) yes
S(2) C(21) C(2) C(3) 58.4(9) yes
S(2) C(21) C(22) C(23) -0.2(8) yes
S(2) C(24) Fe(2) P(3) 117.4(4) yes
S(2) C(24) Fe(2) P(4) -155.2(4) yes
S(2) C(24) Fe(2) C(200) -19(1) yes
S(2) C(24) Fe(2) C(201) -63.1(6) yes
S(2) C(24) Fe(2) C(202) -38.8(5) yes
S(2) C(24) Fe(2) C(203) 0.1(5) yes
S(2) C(24) Fe(2) C(204) 23.3(7) yes
S(2) C(24) C(23) C(22) -0.7(9) yes
P(1) Fe(1) P(2) C(112) 11.3(2) yes
P(1) Fe(1) P(2) C(141) 134.2(3) yes
P(1) Fe(1) P(2) C(151) -107.8(2) yes
P(1) Fe(1) C(14) C(13) -81.2(7) yes
P(1) Fe(1) C(100) C(101) 126.3(3) yes
P(1) Fe(1) C(100) C(104) -114.6(5) yes
P(1) Fe(1) C(101) C(100) -64.3(4) yes
P(1) Fe(1) C(101) C(102) 177.8(4) yes
P(1) Fe(1) C(102) C(101) -4.9(9) yes
P(1) Fe(1) C(102) C(103) -123.4(5) yes
P(1) Fe(1) C(103) C(102) 140.9(4) yes
P(1) Fe(1) C(103) C(104) 22.1(5) yes
P(1) Fe(1) C(104) C(100) 74.8(5) yes
P(1) Fe(1) C(104) C(103) -167.8(3) yes
P(1) C(111) C(112) P(2) -32.8(4) yes
P(1) C(121) C(122) C(123) 177.9(4) yes
P(1) C(121) C(126) C(125) -177.3(5) yes
P(1) C(131) C(132) C(133) 174.2(8) yes
P(1) C(131) C(136) C(135) -173.5(7) yes
P(2) Fe(1) P(1) C(111) -27.8(2) yes
P(2) Fe(1) P(1) C(121) -148.9(2) yes
P(2) Fe(1) P(1) C(131) 86.6(3) yes
P(2) Fe(1) C(14) C(13) 5.0(7) yes
P(2) Fe(1) C(100) C(101) 35.1(5) yes
P(2) Fe(1) C(100) C(104) 154.2(4) yes
P(2) Fe(1) C(101) C(100) -154.5(3) yes
P(2) Fe(1) C(101) C(102) 87.6(5) yes
P(2) Fe(1) C(102) C(101) -97.0(5) yes
P(2) Fe(1) C(102) C(103) 144.5(4) yes
P(2) Fe(1) C(103) C(102) -45.0(5) yes
P(2) Fe(1) C(103) C(104) -163.9(3) yes
P(2) Fe(1) C(104) C(100) -74.5(7) yes
P(2) Fe(1) C(104) C(103) 42.8(6) yes
P(2) C(141) C(142) C(143) -179.5(6) yes
P(2) C(141) C(146) C(145) 179.7(7) yes
P(2) C(151) C(152) C(153) -171.4(7) yes
P(2) C(151) C(156) C(155) 172.4(7) yes
P(3) Fe(2) P(4) C(212) 9.4(3) yes
P(3) Fe(2) P(4) C(241) 131.4(3) yes
P(3) Fe(2) P(4) C(251) -106.5(3) yes
P(3) Fe(2) C(24) C(23) -67.6(8) yes
P(3) Fe(2) C(200) C(201) 166.7(3) yes
P(3) Fe(2) C(200) C(204) -75.2(4) yes
P(3) Fe(2) C(201) C(200) -23.2(6) yes
P(3) Fe(2) C(201) C(202) -140.4(4) yes
P(3) Fe(2) C(202) C(201) 118.5(6) yes
P(3) Fe(2) C(202) C(203) 0.3(9) yes
P(3) Fe(2) C(203) C(202) -179.9(4) yes
P(3) Fe(2) C(203) C(204) 61.4(6) yes
P(3) Fe(2) C(204) C(200) 112.7(4) yes
P(3) Fe(2) C(204) C(203) -128.5(5) yes
P(3) C(211) C(212) P(4) -27.5(6) yes
P(3) C(221) C(222) C(223) 173.5(8) yes
P(3) C(221) C(226) C(225) -173.5(6) yes
P(3) C(231) C(232) C(233) 178.4(6) yes
P(3) C(231) C(236) C(235) -178.7(7) yes
P(4) Fe(2) P(3) C(211) -23.3(2) yes
P(4) Fe(2) P(3) C(221) -144.1(3) yes
P(4) Fe(2) P(3) C(231) 94.7(2) yes
P(4) Fe(2) C(24) C(23) 19.8(8) yes
P(4) Fe(2) C(200) C(201) 74.7(4) yes
P(4) Fe(2) C(200) C(204) -167.1(4) yes
P(4) Fe(2) C(201) C(200) -110.6(4) yes
P(4) Fe(2) C(201) C(202) 132.1(5) yes
P(4) Fe(2) C(202) C(201) -55.7(6) yes
P(4) Fe(2) C(202) C(203) -174.0(4) yes
P(4) Fe(2) C(203) C(202) 12.6(8) yes
P(4) Fe(2) C(203) C(204) -106.1(7) yes
P(4) Fe(2) C(204) C(200) 20.1(7) yes
P(4) Fe(2) C(204) C(203) 138.9(4) yes
P(4) C(241) C(242) C(243) -173.2(7) yes
P(4) C(241) C(246) C(245) 175.2(7) yes
P(4) C(251) C(252) C(253) 173.4(4) yes
P(4) C(251) C(256) C(255) -173.2(4) yes
C(1) C(2) C(3) C(4) 1(1) yes
C(1) C(2) C(3) C(31) -175.6(6) yes
C(1) C(2) C(21) C(22) 53(1) yes
C(1) C(6) C(5) C(4) 1(1) yes
C(1) C(6) C(5) C(51) -180.0(7) yes
C(1) C(6) C(61) C(62) -119.1(6) yes
C(1) C(6) C(61) C(66) 58.7(7) yes
C(1) C(11) S(1) C(14) -178.8(6) yes
C(1) C(11) C(12) C(13) 179.2(7) yes
C(2) C(1) C(6) C(5) -1(1) yes
C(2) C(1) C(6) C(61) 179.9(6) yes
C(2) C(1) C(11) C(12) 61(1) yes
C(2) C(3) C(4) C(5) -1(1) yes
C(2) C(3) C(4) C(41) 173.6(7) yes
C(2) C(3) C(31) C(32) 64.2(9) yes
C(2) C(3) C(31) C(36) -117.7(7) yes
C(2) C(21) S(2) C(24) 173.7(6) yes
C(2) C(21) C(22) C(23) -173.4(7) yes
C(3) C(2) C(1) C(6) 0(1) yes
C(3) C(2) C(1) C(11) 179.0(6) yes
C(3) C(2) C(21) C(22) -129.2(8) yes
C(3) C(4) C(5) C(6) 0(1) yes
C(3) C(4) C(5) C(51) -178.3(7) yes
C(3) C(4) C(41) C(42) 66.4(10) yes
C(3) C(4) C(41) C(46) -109.5(8) yes
C(3) C(31) C(32) C(33) 177.3(6) yes
C(3) C(31) C(36) C(35) -179.1(7) yes
C(4) C(3) C(2) C(21) -175.3(6) yes
C(4) C(3) C(31) C(32) -113.1(7) yes
C(4) C(3) C(31) C(36) 65.0(10) yes
C(4) C(5) C(6) C(61) 179.8(6) yes
C(4) C(5) C(51) C(52) 66.4(8) yes
C(4) C(5) C(51) C(56) -115.8(8) yes
C(4) C(41) C(42) C(43) -171.4(7) yes
C(4) C(41) C(46) C(45) 171.2(7) yes
C(5) C(4) C(3) C(31) 175.4(7) yes
C(5) C(4) C(41) C(42) -118.2(8) yes
C(5) C(4) C(41) C(46) 65.9(10) yes
C(5) C(6) C(1) C(11) 179.6(6) yes
C(5) C(6) C(61) C(62) 62.4(8) yes
C(5) C(6) C(61) C(66) -119.7(7) yes
C(5) C(51) C(52) C(53) 178.2(6) yes
C(5) C(51) C(56) C(55) -177.9(6) yes
C(6) C(1) C(2) C(21) 177.0(6) yes
C(6) C(1) C(11) C(12) -119.3(8) yes
C(6) C(5) C(4) C(41) -174.9(7) yes
C(6) C(5) C(51) C(52) -112.3(8) yes
C(6) C(5) C(51) C(56) 65.5(8) yes
C(6) C(61) C(62) C(63) 177.4(4) yes
C(6) C(61) C(66) C(65) -176.8(4) yes
C(11) S(1) C(14) C(13) -2.0(6) yes
C(11) C(1) C(2) C(21) -4.1(10) yes
C(11) C(1) C(6) C(61) 1.1(10) yes
C(11) C(12) C(13) C(14) 0.6(9) yes
C(12) C(11) S(1) C(14) 2.4(6) yes
C(13) C(14) Fe(1) C(100) -175.4(7) yes
C(13) C(14) Fe(1) C(101) 121.3(9) yes
C(13) C(14) Fe(1) C(102) 101.8(7) yes
C(13) C(14) Fe(1) C(103) 130.1(8) yes
C(13) C(14) Fe(1) C(104) 168.7(7) yes
C(14) Fe(1) P(1) C(111) 65.1(3) yes
C(14) Fe(1) P(1) C(121) -56.0(3) yes
C(14) Fe(1) P(1) C(131) 179.5(4) yes
C(14) Fe(1) P(2) C(112) -73.2(3) yes
C(14) Fe(1) P(2) C(141) 49.7(3) yes
C(14) Fe(1) P(2) C(151) 167.6(3) yes
C(14) Fe(1) C(100) C(101) -144.4(4) yes
C(14) Fe(1) C(100) C(104) -25.3(7) yes
C(14) Fe(1) C(101) C(100) 90.2(8) yes
C(14) Fe(1) C(101) C(102) -27(1) yes
C(14) Fe(1) C(102) C(101) 167.5(5) yes
C(14) Fe(1) C(102) C(103) 49.0(6) yes
C(14) Fe(1) C(103) C(102) -138.4(5) yes
C(14) Fe(1) C(103) C(104) 102.7(4) yes
C(14) Fe(1) C(104) C(100) 162.3(5) yes
C(14) Fe(1) C(104) C(103) -80.3(4) yes
C(21) S(2) C(24) C(23) 0.5(6) yes
C(21) C(2) C(3) C(31) 7.4(10) yes
C(21) C(22) C(23) C(24) 0(1) yes
C(22) C(21) S(2) C(24) -0.2(6) yes
C(23) C(24) Fe(2) C(200) 155.4(10) yes
C(23) C(24) Fe(2) C(201) 111.8(8) yes
C(23) C(24) Fe(2) C(202) 136.2(9) yes
C(23) C(24) Fe(2) C(203) 175.1(9) yes
C(23) C(24) Fe(2) C(204) -161.8(8) yes
C(24) Fe(2) P(3) C(211) 67.2(3) yes
C(24) Fe(2) P(3) C(221) -53.5(3) yes
C(24) Fe(2) P(3) C(231) -174.7(3) yes
C(24) Fe(2) P(4) C(212) -77.2(3) yes
C(24) Fe(2) P(4) C(241) 44.8(3) yes
C(24) Fe(2) P(4) C(251) 166.9(3) yes
C(24) Fe(2) C(200) C(201) -59(1) yes
C(24) Fe(2) C(200) C(204) 59(1) yes
C(24) Fe(2) C(201) C(200) 157.8(4) yes
C(24) Fe(2) C(201) C(202) 40.6(6) yes
C(24) Fe(2) C(202) C(201) -148.6(5) yes
C(24) Fe(2) C(202) C(203) 93.1(5) yes
C(24) Fe(2) C(203) C(202) -90.7(5) yes
C(24) Fe(2) C(203) C(204) 150.6(6) yes
C(24) Fe(2) C(204) C(200) -157.4(5) yes
C(24) Fe(2) C(204) C(203) -38.6(7) yes
C(31) C(3) C(4) C(41) -9(1) yes
C(31) C(32) C(33) C(34) 1(1) yes
C(31) C(36) C(35) C(34) 1(1) yes
C(32) C(31) C(36) C(35) 0(1) yes
C(32) C(33) C(34) C(35) 0(1) yes
C(33) C(32) C(31) C(36) 0(1) yes
C(33) C(34) C(35) C(36) 0(1) yes
C(41) C(4) C(5) C(51) 6(1) yes
C(41) C(42) C(43) C(44) -1(1) yes
C(41) C(46) C(45) C(44) 1(1) yes
C(42) C(41) C(46) C(45) -4(1) yes
C(42) C(43) C(44) C(45) -1(1) yes
C(43) C(42) C(41) C(46) 4(1) yes
C(43) C(44) C(45) C(46) 1(1) yes
C(51) C(5) C(6) C(61) -1(1) yes
C(51) C(52) C(53) C(54) 0(1) yes
C(51) C(56) C(55) C(54) 0(1) yes
C(52) C(51) C(56) C(55) 0.0(9) yes
C(52) C(53) C(54) C(55) 0(1) yes
C(53) C(52) C(51) C(56) 0.2(9) yes
C(53) C(54) C(55) C(56) 0(1) yes
C(61) C(62) C(63) C(64) 0.0(8) yes
C(61) C(66) C(65) C(64) -1.1(7) yes
C(62) C(61) C(66) C(65) 1.1(7) yes
C(62) C(63) C(64) C(65) 0.1(8) yes
C(63) C(62) C(61) C(66) -0.5(7) yes
C(63) C(64) C(65) C(66) 0.5(8) yes
C(100) Fe(1) P(1) C(111) -159.9(3) yes
C(100) Fe(1) P(1) C(121) 79.0(3) yes
C(100) Fe(1) P(1) C(131) -45.5(4) yes
C(100) Fe(1) P(2) C(112) 107.1(3) yes
C(100) Fe(1) P(2) C(141) -130.0(4) yes
C(100) Fe(1) P(2) C(151) -12.0(4) yes
C(100) Fe(1) C(101) C(102) -117.9(6) yes
C(100) Fe(1) C(102) C(101) 37.7(5) yes
C(100) Fe(1) C(102) C(103) -80.8(5) yes
C(100) Fe(1) C(103) C(102) 80.6(5) yes
C(100) Fe(1) C(103) C(104) -38.2(4) yes
C(100) Fe(1) C(104) C(103) 117.4(6) yes
C(100) C(101) Fe(1) C(102) 117.9(6) yes
C(100) C(101) Fe(1) C(103) 80.5(4) yes
C(100) C(101) Fe(1) C(104) 37.3(4) yes
C(100) C(101) C(102) C(103) 0.1(9) yes
C(100) C(104) Fe(1) C(101) -37.0(5) yes
C(100) C(104) Fe(1) C(102) -80.2(5) yes
C(100) C(104) Fe(1) C(103) -117.4(6) yes
C(100) C(104) C(103) C(102) 0.1(9) yes
C(101) Fe(1) P(1) C(111) -125.1(3) yes
C(101) Fe(1) P(1) C(121) 113.8(4) yes
C(101) Fe(1) P(1) C(131) -10.7(4) yes
C(101) Fe(1) P(2) C(112) 128.6(2) yes
C(101) Fe(1) P(2) C(141) -108.5(3) yes
C(101) Fe(1) P(2) C(151) 9.4(3) yes
C(101) Fe(1) C(100) C(104) 119.1(6) yes
C(101) Fe(1) C(102) C(103) -118.5(7) yes
C(101) Fe(1) C(103) C(102) 37.6(5) yes
C(101) Fe(1) C(103) C(104) -81.2(4) yes
C(101) Fe(1) C(104) C(103) 80.3(4) yes
C(101) C(100) Fe(1) C(102) -38.0(3) yes
C(101) C(100) Fe(1) C(103) -81.0(4) yes
C(101) C(100) Fe(1) C(104) -119.1(6) yes
C(101) C(100) C(104) C(103) 0.0(9) yes
C(101) C(102) Fe(1) C(103) 118.5(7) yes
C(101) C(102) Fe(1) C(104) 81.1(5) yes
C(101) C(102) C(103) C(104) -0.1(9) yes
C(102) Fe(1) P(1) C(111) -121.6(6) yes
C(102) Fe(1) P(1) C(121) 117.3(7) yes
C(102) Fe(1) P(1) C(131) -7.2(7) yes
C(102) Fe(1) P(2) C(112) 168.0(2) yes
C(102) Fe(1) P(2) C(141) -69.1(3) yes
C(102) Fe(1) P(2) C(151) 48.8(3) yes
C(102) Fe(1) C(100) C(104) 81.1(5) yes
C(102) Fe(1) C(103) C(104) -118.9(6) yes
C(102) Fe(1) C(104) C(103) 37.1(3) yes
C(102) C(101) Fe(1) C(103) -37.3(5) yes
C(102) C(101) Fe(1) C(104) -80.5(5) yes
C(102) C(101) C(100) C(104) 0.0(9) yes
C(102) C(103) Fe(1) C(104) 118.9(6) yes
C(103) Fe(1) P(1) C(111) 147.3(4) yes
C(103) Fe(1) P(1) C(121) 26.2(4) yes
C(103) Fe(1) P(1) C(131) -98.3(4) yes
C(103) Fe(1) P(2) C(112) -165.5(3) yes
C(103) Fe(1) P(2) C(141) -42.6(4) yes
C(103) Fe(1) P(2) C(151) 75.3(3) yes
C(103) Fe(1) C(100) C(104) 38.1(5) yes
C(103) C(102) Fe(1) C(104) -37.4(4) yes
C(104) Fe(1) P(1) C(111) 162.0(2) yes
C(104) Fe(1) P(1) C(121) 40.9(3) yes
C(104) Fe(1) P(1) C(131) -83.6(3) yes
C(104) Fe(1) P(2) C(112) 162.8(5) yes
C(104) Fe(1) P(2) C(141) -74.3(5) yes
C(104) Fe(1) P(2) C(151) 43.6(5) yes
C(111) P(1) C(121) C(122) 5.5(5) yes
C(111) P(1) C(121) C(126) -174.6(4) yes
C(111) P(1) C(131) C(132) -69.0(8) yes
C(111) P(1) C(131) C(136) 105.1(7) yes
C(111) C(112) P(2) C(141) -121.5(4) yes
C(111) C(112) P(2) C(151) 136.1(4) yes
C(112) P(2) C(141) C(142) 130.6(6) yes
C(112) P(2) C(141) C(146) -49.7(7) yes
C(112) P(2) C(151) C(152) -33.6(8) yes
C(112) P(2) C(151) C(156) 154.4(6) yes
C(112) C(111) P(1) C(121) 172.4(3) yes
C(112) C(111) P(1) C(131) -85.7(4) yes
C(121) P(1) C(131) C(132) 38.3(8) yes
C(121) P(1) C(131) C(136) -147.6(7) yes
C(121) C(122) C(123) C(124) 0.4(8) yes
C(121) C(126) C(125) C(124) -1.5(10) yes
C(122) C(121) P(1) C(131) -97.5(5) yes
C(122) C(121) C(126) C(125) 2.5(9) yes
C(122) C(123) C(124) C(125) 0.6(9) yes
C(123) C(122) C(121) C(126) -1.9(7) yes
C(123) C(124) C(125) C(126) 0(1) yes
C(126) C(121) P(1) C(131) 82.4(5) yes
C(131) C(132) C(133) C(134) -1(1) yes
C(131) C(136) C(135) C(134) 0(1) yes
C(132) C(131) C(136) C(135) 0(1) yes
C(132) C(133) C(134) C(135) 2(1) yes
C(133) C(132) C(131) C(136) 0(1) yes
C(133) C(134) C(135) C(136) -2(1) yes
C(141) P(2) C(151) C(152) -140.2(7) yes
C(141) P(2) C(151) C(156) 47.8(7) yes
C(141) C(142) C(143) C(144) 0(1) yes
C(141) C(146) C(145) C(144) 0(1) yes
C(142) C(141) P(2) C(151) -121.5(6) yes
C(142) C(141) C(146) C(145) 0(1) yes
C(142) C(143) C(144) C(145) -1(1) yes
C(143) C(142) C(141) C(146) 0(1) yes
C(143) C(144) C(145) C(146) 1(1) yes
C(146) C(141) P(2) C(151) 58.2(7) yes
C(151) C(152) C(153) C(154) 0(1) yes
C(151) C(156) C(155) C(154) 0(1) yes
C(152) C(151) C(156) C(155) 0(1) yes
C(152) C(153) C(154) C(155) 0(1) yes
C(153) C(152) C(151) C(156) 0(1) yes
C(153) C(154) C(155) C(156) 0(1) yes
C(200) Fe(2) P(3) C(211) -127.4(3) yes
C(200) Fe(2) P(3) C(221) 111.9(4) yes
C(200) Fe(2) P(3) C(231) -9.3(3) yes
C(200) Fe(2) P(4) C(212) 117.5(4) yes
C(200) Fe(2) P(4) C(241) -120.5(4) yes
C(200) Fe(2) P(4) C(251) 1.6(4) yes
C(200) Fe(2) C(201) C(202) -117.2(7) yes
C(200) Fe(2) C(202) C(201) 38.7(6) yes
C(200) Fe(2) C(202) C(203) -79.6(5) yes
C(200) Fe(2) C(203) C(202) 81.8(6) yes
C(200) Fe(2) C(203) C(204) -36.9(6) yes
C(200) Fe(2) C(204) C(203) 118.8(7) yes
C(200) C(201) Fe(2) C(202) 117.2(7) yes
C(200) C(201) Fe(2) C(203) 79.9(5) yes
C(200) C(201) Fe(2) C(204) 37.0(4) yes
C(200) C(201) C(202) C(203) -0.3(8) yes
C(200) C(204) Fe(2) C(201) -38.4(5) yes
C(200) C(204) Fe(2) C(202) -81.6(5) yes
C(200) C(204) Fe(2) C(203) -118.8(7) yes
C(200) C(204) C(203) C(202) 1.0(8) yes
C(201) Fe(2) P(3) C(211) -112.0(5) yes
C(201) Fe(2) P(3) C(221) 127.3(5) yes
C(201) Fe(2) P(3) C(231) 6.1(5) yes
C(201) Fe(2) P(4) C(212) 155.7(4) yes
C(201) Fe(2) P(4) C(241) -82.4(4) yes
C(201) Fe(2) P(4) C(251) 39.8(4) yes
C(201) Fe(2) C(200) C(204) 118.1(6) yes
C(201) Fe(2) C(202) C(203) -118.3(7) yes
C(201) Fe(2) C(203) C(202) 37.7(5) yes
C(201) Fe(2) C(203) C(204) -81.0(6) yes
C(201) Fe(2) C(204) C(203) 80.4(5) yes
C(201) C(200) Fe(2) C(202) -38.0(4) yes
C(201) C(200) Fe(2) C(203) -80.8(4) yes
C(201) C(200) Fe(2) C(204) -118.1(6) yes
C(201) C(200) C(204) C(203) -1.1(8) yes
C(201) C(202) Fe(2) C(203) 118.3(7) yes
C(201) C(202) Fe(2) C(204) 81.0(6) yes
C(201) C(202) C(203) C(204) -0.4(7) yes
C(202) Fe(2) P(3) C(211) 161.8(6) yes
C(202) Fe(2) P(3) C(221) 41.1(7) yes
C(202) Fe(2) P(3) C(231) -80.1(6) yes
C(202) Fe(2) P(4) C(212) -172.9(4) yes
C(202) Fe(2) P(4) C(241) -50.9(4) yes
C(202) Fe(2) P(4) C(251) 71.2(4) yes
C(202) Fe(2) C(200) C(204) 80.2(5) yes
C(202) Fe(2) C(203) C(204) -118.7(7) yes
C(202) Fe(2) C(204) C(203) 37.2(5) yes
C(202) C(201) Fe(2) C(203) -37.3(5) yes
C(202) C(201) Fe(2) C(204) -80.3(5) yes
C(202) C(201) C(200) C(204) 0.9(8) yes
C(202) C(203) Fe(2) C(204) 118.7(7) yes
C(203) Fe(2) P(3) C(211) 162.0(3) yes
C(203) Fe(2) P(3) C(221) 41.3(4) yes
C(203) Fe(2) P(3) C(231) -80.0(3) yes
C(203) Fe(2) P(4) C(212) 178.4(6) yes
C(203) Fe(2) P(4) C(241) -59.6(6) yes
C(203) Fe(2) P(4) C(251) 62.5(6) yes
C(203) Fe(2) C(200) C(204) 37.4(5) yes
C(203) C(202) Fe(2) C(204) -37.3(5) yes
C(204) Fe(2) P(3) C(211) -164.4(3) yes
C(204) Fe(2) P(3) C(221) 74.9(4) yes
C(204) Fe(2) P(3) C(231) -46.4(3) yes
C(204) Fe(2) P(4) C(212) 104.8(5) yes
C(204) Fe(2) P(4) C(241) -133.3(5) yes
C(204) Fe(2) P(4) C(251) -11.1(5) yes
C(211) P(3) C(221) C(222) 42.7(8) yes
C(211) P(3) C(221) C(226) -141.5(7) yes
C(211) P(3) C(231) C(232) 22.2(7) yes
C(211) P(3) C(231) C(236) -158.2(6) yes
C(211) C(212) P(4) C(241) -122.0(5) yes
C(211) C(212) P(4) C(251) 132.5(5) yes
C(212) P(4) C(241) C(242) 137.6(7) yes
C(212) P(4) C(241) C(246) -41.7(7) yes
C(212) P(4) C(251) C(252) 123.5(5) yes
C(212) P(4) C(251) C(256) -62.4(5) yes
C(212) C(211) P(3) C(221) 165.9(5) yes
C(212) C(211) P(3) C(231) -92.6(5) yes
C(221) P(3) C(231) C(232) 128.6(6) yes
C(221) P(3) C(231) C(236) -51.8(6) yes
C(221) C(222) C(223) C(224) 1(1) yes
C(221) C(226) C(225) C(224) -1(1) yes
C(222) C(221) P(3) C(231) -62.9(7) yes
C(222) C(221) C(226) C(225) 2(1) yes
C(222) C(223) C(224) C(225) 0(1) yes
C(223) C(222) C(221) C(226) -2(1) yes
C(223) C(224) C(225) C(226) 0(1) yes
C(226) C(221) P(3) C(231) 112.9(7) yes
C(231) C(232) C(233) C(234) 1(1) yes
C(231) C(236) C(235) C(234) 0(1) yes
C(232) C(231) C(236) C(235) 0(1) yes
C(232) C(233) C(234) C(235) -1(1) yes
C(233) C(232) C(231) C(236) -1(1) yes
C(233) C(234) C(235) C(236) 0(1) yes
C(241) P(4) C(251) C(252) 16.4(5) yes
C(241) P(4) C(251) C(256) -169.6(4) yes
C(241) C(242) C(243) C(244) -5(1) yes
C(241) C(246) C(245) C(244) 0(1) yes
C(242) C(241) P(4) C(251) -116.0(7) yes
C(242) C(241) C(246) C(245) -4(1) yes
C(242) C(243) C(244) C(245) 1(1) yes
C(243) C(242) C(241) C(246) 6(1) yes
C(243) C(244) C(245) C(246) 0(1) yes
C(246) C(241) P(4) C(251) 64.7(7) yes
C(251) C(252) C(253) C(254) 0.6(9) yes
C(251) C(256) C(255) C(254) -1.6(8) yes
C(252) C(251) C(256) C(255) 1.2(7) yes
C(252) C(253) C(254) C(255) -0.9(9) yes
C(253) C(252) C(251) C(256) -0.7(7) yes
C(253) C(254) C(255) C(256) 1.4(9) yes
C(253) C(254) C(255) C(256) 1.4(9) yes
